data_2015719
loop_
_publ_author_name
'\/Dilovi\'c, Ivica'
'Matkovi\'c-\<Calogovi\'c, Dubravka'
'Kos, Ivan'
'Biru\<s, Mladen'
'Jadrijevi\'c-Mladar Taka\<c, Milena'

_publ_section_title
;
 Cyclic trihydroxamic acid derivatives
;
_journal_coeditor_code AV3046
_journal_issue 1
_journal_name_full 'Acta Crystallographica Section C'
_journal_page_first o45
_journal_page_last o47
_journal_paper_doi 10.1107/S0108270106049985
_journal_volume 63
_journal_year 2007
_chemical_formula_iupac 'C3 H3 N3 O6, 2H2 O'
_chemical_formula_moiety 'C3 H3 N3 O6, 2(H2 O)'
_chemical_formula_sum 'C3 H7 N3 O8'
_chemical_formula_weight 213.12
_chemical_name_systematic
;
1,3,5-trihydroxy-1,3,5-triazinane-2,4,6-trione dihydrate
;
_space_group_IT_number 14
_symmetry_cell_setting monoclinic
_symmetry_space_group_name_Hall '-P 2yab'
_symmetry_space_group_name_H-M 'P 1 21/a 1'
_atom_sites_solution_hydrogens geom
_atom_sites_solution_primary direct
_atom_sites_solution_secondary difmap
_audit_creation_method SHELXL-97
_cell_angle_alpha 90.000
_cell_angle_beta 98.405(13)
_cell_angle_gamma 90.000
_cell_formula_units_Z 4
_cell_length_a 7.5109(12)
_cell_length_b 11.9244(17)
_cell_length_c 8.1794(12)
_cell_measurement_temperature 113(2)
_cell_volume 724.70(19)
_computing_cell_refinement 'CrysAlis CCD'
_computing_data_collection 'CrysAlis CCD (Oxford Diffraction, 2003)'
_computing_data_reduction 'CrysAlis CCD [or ERD?] (Oxford Diffraction, 2003)'
_computing_molecular_graphics 'ORTEP-3 (Farrugia, 1997) and Mercury (Macrae <i>et al.</i>,  2006)'
_computing_publication_material 'PLATON (Spek, 2003)'
_computing_structure_refinement 'SHELXL97 (Sheldrick, 1997)'
_computing_structure_solution 'SHELXS97 (Sheldrick, 1990)'
_diffrn_ambient_temperature 113(2)
_diffrn_measured_fraction_theta_full 0.982
_diffrn_measured_fraction_theta_max 0.982
_diffrn_measurement_device_type 'Oxford Diffraction Xcalibur CCD'
_diffrn_measurement_method '\w scans'
_diffrn_radiation_monochromator graphite
_diffrn_radiation_source 'fine-focus sealed tube'
_diffrn_radiation_type MoK\a
_diffrn_radiation_wavelength 0.71073
_diffrn_reflns_av_R_equivalents 0.0154
_diffrn_reflns_av_sigmaI/netI 0.0131
_diffrn_reflns_limit_h_max 9
_diffrn_reflns_limit_h_min -9
_diffrn_reflns_limit_k_max 14
_diffrn_reflns_limit_k_min -15
_diffrn_reflns_limit_l_max 10
_diffrn_reflns_limit_l_min -10
_diffrn_reflns_number 4408
_diffrn_reflns_theta_full 27.50
_diffrn_reflns_theta_max 27.50
_diffrn_reflns_theta_min 4.85
_exptl_absorpt_coefficient_mu 0.197
_exptl_absorpt_correction_type none
_exptl_crystal_colour colourless
_exptl_crystal_density_diffrn 1.953
_exptl_crystal_density_method 'not measured'
_exptl_crystal_description prism
_exptl_crystal_F_000 440
_exptl_crystal_size_max 0.50
_exptl_crystal_size_mid 0.43
_exptl_crystal_size_min 0.36
_refine_diff_density_max 0.282
_refine_diff_density_min -0.230
_refine_ls_extinction_method none
_refine_ls_goodness_of_fit_ref 1.122
_refine_ls_hydrogen_treatment refall
_refine_ls_matrix_type full
_refine_ls_number_parameters 157
_refine_ls_number_reflns 1634
_refine_ls_number_restraints 0
_refine_ls_restrained_S_all 1.122
_refine_ls_R_factor_all 0.0369
_refine_ls_R_factor_gt 0.0335
_refine_ls_shift/su_max 0.001
_refine_ls_shift/su_mean 0.000
_refine_ls_structure_factor_coef Fsqd
_refine_ls_weighting_details 'calc w=1/[\s^2^(Fo^2^)+(0.0432P)^2^+0.3604P] where P=(Fo^2^+2Fc^2^)/3'
_refine_ls_weighting_scheme calc
_refine_ls_wR_factor_gt 0.0854
_refine_ls_wR_factor_ref 0.0881
_reflns_number_gt 1451
_reflns_number_total 1634
_reflns_threshold_expression I>2sigma(I)
_cod_data_source_file av3046.cif
_cod_data_source_block I
_cod_original_sg_symbol_H-M 'P 21/a'
_cod_database_code 2015719

loop_
_symmetry_equiv_pos_as_xyz
'x, y, z'
'-x+1/2, y+1/2, -z'
'-x, -y, -z'
'x-1/2, -y-1/2, z'

loop_
_atom_site_type_symbol
_atom_site_label
_atom_site_fract_x
_atom_site_fract_y
_atom_site_fract_z
_atom_site_U_iso_or_equiv
_atom_site_adp_type
_atom_site_calc_flag
_atom_site_occupancy
C C1 0.36122(16) 0.40859(10) 0.89150(15) 0.0139(3) Uani d 1
C C2 0.28211(16) 0.48736(11) 0.61008(15) 0.0146(3) Uani d 1
C C3 0.46792(16) 0.31608(10) 0.65255(14) 0.0135(3) Uani d 1
N N1 0.28310(14) 0.48697(9) 0.77898(12) 0.0147(2) Uani d 1
N N2 0.37338(14) 0.39749(9) 0.55594(12) 0.0144(2) Uani d 1
N N3 0.45038(14) 0.32555(9) 0.81811(12) 0.0150(2) Uani d 1
O O1 0.35424(12) 0.41340(8) 1.03799(11) 0.0168(2) Uani d 1
H H1O 0.106(3) 0.5854(19) 0.808(3) 0.043(6) Uiso d 1
O O2 0.20627(13) 0.55864(8) 0.52094(11) 0.0196(2) Uani d 1
H H2O 0.289(3) 0.3624(19) 0.343(3) 0.043(6) Uiso d 1
O O3 0.55397(12) 0.24296(8) 0.59886(11) 0.0179(2) Uani d 1
H H3O 0.482(3) 0.1863(18) 0.892(3) 0.035(5) Uiso d 1
O O1N 0.22109(13) 0.58290(8) 0.84687(11) 0.0192(2) Uani d 1
O O2N 0.38927(13) 0.39594(8) 0.38972(10) 0.0162(2) Uani d 1
O O3N 0.53911(13) 0.24573(8) 0.92203(11) 0.0173(2) Uani d 1
O O1W 0.11192(14) 0.55977(9) 0.18084(12) 0.0209(2) Uani d 1
H H11W 0.190(3) 0.5272(19) 0.130(3) 0.044(6) Uiso d 1
H H12W 0.152(3) 0.5594(18) 0.279(3) 0.038(5) Uiso d 1
O O2W 0.40866(13) 0.79979(9) 0.73166(12) 0.0194(2) Uani d 1
H H21W 0.437(3) 0.7617(19) 0.657(3) 0.039(5) Uiso d 1
H H22W 0.405(3) 0.756(2) 0.805(3) 0.044(6) Uiso d 1

loop_
_atom_site_aniso_label
_atom_site_aniso_U_11
_atom_site_aniso_U_22
_atom_site_aniso_U_33
_atom_site_aniso_U_12
_atom_site_aniso_U_13
_atom_site_aniso_U_23
C1 0.0128(5) 0.0141(6) 0.0146(5) -0.0028(4) 0.0019(4) -0.0015(4)
C2 0.0130(5) 0.0170(6) 0.0139(6) -0.0026(5) 0.0023(4) -0.0001(4)
C3 0.0135(5) 0.0139(6) 0.0131(6) -0.0040(4) 0.0026(4) -0.0018(4)
N1 0.0159(5) 0.0156(5) 0.0130(5) 0.0024(4) 0.0028(4) -0.0026(4)
N2 0.0170(5) 0.0170(5) 0.0096(5) -0.0002(4) 0.0031(4) -0.0006(4)
N3 0.0182(5) 0.0147(5) 0.0117(5) 0.0022(4) 0.0012(4) 0.0011(4)
O1 0.0191(5) 0.0202(5) 0.0115(4) -0.0005(3) 0.0031(3) -0.0009(3)
O2 0.0214(5) 0.0215(5) 0.0154(4) 0.0047(4) 0.0015(3) 0.0022(4)
O3 0.0217(5) 0.0175(5) 0.0150(4) 0.0021(4) 0.0045(3) -0.0012(3)
O1N 0.0195(5) 0.0201(5) 0.0182(4) 0.0061(4) 0.0031(3) -0.0038(4)
O2N 0.0191(5) 0.0219(5) 0.0077(4) -0.0026(4) 0.0029(3) -0.0012(3)
O3N 0.0219(5) 0.0153(5) 0.0136(4) 0.0026(4) -0.0020(3) 0.0020(3)
O1W 0.0247(5) 0.0241(5) 0.0138(5) 0.0064(4) 0.0029(4) -0.0006(4)
O2W 0.0260(5) 0.0187(5) 0.0135(5) 0.0046(4) 0.0030(4) -0.0005(4)

loop_
_atom_type_symbol
_atom_type_description
_atom_type_scat_dispersion_real
_atom_type_scat_dispersion_imag
_atom_type_scat_source
C C 0.0033 0.0016 'International Tables Vol C Tables 4.2.6.8 and 6.1.1.4'
H H 0.0000 0.0000 'International Tables Vol C Tables 4.2.6.8 and 6.1.1.4'
N N 0.0061 0.0033 'International Tables Vol C Tables 4.2.6.8 and 6.1.1.4'
O O 0.0106 0.0060 'International Tables Vol C Tables 4.2.6.8 and 6.1.1.4'

loop_
_geom_angle_atom_site_label_1
_geom_angle_atom_site_label_2
_geom_angle_atom_site_label_3
_geom_angle
_geom_angle_publ_flag
C1 N1 O1N 115.33(10) ?
C1 N3 C3 127.27(11) y
C2 N1 C1 127.48(11) y
C2 N1 O1N 116.54(10) ?
C2 N2 C3 126.91(10) y
C2 N2 O2N 116.42(10) ?
C3 N2 O2N 116.22(10) ?
N1 C1 N3 112.43(10) y
N1 O1N H1O 104.9(15) ?
N2 C2 N1 112.87(10) y
N2 C3 N3 112.80(10) y
N2 O2N H2O 104.0(14) ?
N3 O3N H3O 102.8(14) ?
O1 C1 N1 123.54(11) ?
O1 C1 N3 124.02(11) ?
O2 C2 N1 122.65(12) ?
O2 C2 N2 124.47(11) ?
O3 C3 N2 123.93(11) ?
O3 C3 N3 123.25(11) ?
O3N N3 C1 116.61(10) ?
O3N N3 C3 116.04(10) ?
H11W O1W H12W 107(2) ?
H21W O2W H22W 104(2) ?

loop_
_geom_bond_atom_site_label_1
_geom_bond_atom_site_label_2
_geom_bond_distance
_geom_bond_publ_flag
C1 O1 1.2084(15) y
C1 N1 1.3808(16) y
C1 N3 1.3814(16) y
C2 O2 1.2071(16) y
C2 N2 1.3802(16) y
C2 N1 1.3804(16) y
C3 O3 1.2063(15) y
C3 N2 1.3809(16) y
C3 N3 1.3843(16) y
N1 O1N 1.3825(14) ?
N2 O2N 1.3822(13) ?
N3 O3N 1.3809(13) ?
O1N H1O 0.88(2) ?
O2N H2O 0.89(2) ?
O3N H3O 0.84(2) ?
O1W H11W 0.86(3) ?
O1W H12W 0.82(2) ?
O2W H21W 0.82(2) ?
O2W H22W 0.80(2) ?

loop_
_geom_hbond_atom_site_label_D
_geom_hbond_atom_site_label_H
_geom_hbond_atom_site_label_A
_geom_hbond_site_symmetry_A
_geom_hbond_distance_DH
_geom_hbond_distance_HA
_geom_hbond_distance_DA
_geom_hbond_angle_DHA
_geom_hbond_publ_flag
O1N H1O O1W 3_566 0.88(2) 2.39(2) 3.0060(15) 127(2) y
O1N H1O O2W 4_575 0.88(2) 2.05(2) 2.7758(15) 140(2) y
O2N H2O O2W 2_546 0.89(2) 1.69(2) 2.5803(14) 175(2) y
O3N H3O O1W 2_546 0.85(2) 1.73(2) 2.5754(15) 173(2) y
O1W H11W O1 1_554 0.86(2) 2.05(2) 2.8889(15) 165(2) y
O1W H11W O1N 1_554 0.86(2) 2.45(2) 2.9775(14) 120(2) y
O1W H12W O2 . 0.82(2) 1.96(2) 2.7685(14) 170(2) y
O2W H21W O2N 3_666 0.81(2) 2.35(2) 3.0294(15) 141(2) y
O2W H21W O3 3_666 0.81(2) 2.11(2) 2.8052(14) 144(2) y
O2W H22W O1N . 0.80(2) 2.54(2) 3.1543(15) 136(2) y
O2W H22W O3N 3_667 0.80(2) 2.21(2) 2.8544(14) 138(2) y

loop_
_cod_related_entry_id
_cod_related_entry_database
_cod_related_entry_code
1 ChemSpider 21133335
